data_4107069
loop_
_publ_author_name
'Subash Chandra Sahoo'
'Tanay Kundu'
'Rahul Banerjee'

_publ_contact_author_address
;Dr. Rahul Banerjee
Physical Chemistry Division
National Chemical Laboratory, Pune
Dr. Homi Bhabha Road
Maharashtra, India
;
_publ_contact_author_email r.banerjee@ncl.res.in
_publ_contact_author_fax '91 020 2590 2636'
_publ_contact_author_name 'Dr. Rahul Banerjee'
_publ_contact_author_phone '91 020 2590 2535'
_publ_section_title
;
 Helical Water Chain Mediated Proton Conductivity in Homochiral
 Metal-Organic Frameworks with Unprecedented Zeolitic unh-Topology
;
_journal_name_full 'Journal of the American Chemical Society'
_journal_page_first 17950
_journal_page_last 17958
_journal_paper_doi 10.1021/ja2078637
_journal_volume 133
_journal_year 2011
_chemical_absolute_configuration syn
_chemical_compound_source synthesized
_chemical_formula_moiety 'C11 H15 Cl N2 O2 Zn'
_chemical_formula_sum 'C11 H15 Cl N2 O2 Zn'
_chemical_formula_weight 308.09
_space_group_IT_number 169
_symmetry_cell_setting hexagonal
_symmetry_Int_Tables_number 169
_symmetry_space_group_name_Hall 'P 61'
_symmetry_space_group_name_H-M 'P 61'
_atom_sites_solution_hydrogens geom
_atom_sites_solution_primary direct
_atom_sites_solution_secondary difmap
_audit_creation_method SHELXL-97
_cell_angle_alpha 90.00
_cell_angle_beta 90.00
_cell_angle_gamma 120.00
_cell_formula_units_Z 6
_cell_length_a 17.7661(15)
_cell_length_b 17.7661(15)
_cell_length_c 10.5104(16)
_cell_measurement_reflns_used 4216
_cell_measurement_temperature 353(2)
_cell_measurement_theta_max 22.14
_cell_measurement_theta_min 2.29
_cell_volume 2873.0(6)
_computing_cell_refinement 'Bruker SMART'
_computing_data_collection 'Bruker SMART'
_computing_data_reduction 'Bruker SAINT'
_computing_molecular_graphics 'Bruker SHELXTL'
_computing_publication_material 'Bruker SHELXTL'
_computing_structure_refinement 'Bruker SHELXTL'
_computing_structure_solution 'Bruker SHELXTL'
_diffrn_ambient_temperature 353(2)
_diffrn_measured_fraction_theta_full 0.99
_diffrn_measured_fraction_theta_max 0.99
_diffrn_radiation_monochromator graphite
_diffrn_radiation_type MoK\a
_diffrn_radiation_wavelength 0.71073
_diffrn_reflns_av_R_equivalents 0.0681
_diffrn_reflns_av_sigmaI/netI 0.1086
_diffrn_reflns_limit_h_max 23
_diffrn_reflns_limit_h_min -16
_diffrn_reflns_limit_k_max 21
_diffrn_reflns_limit_k_min -23
_diffrn_reflns_limit_l_max 14
_diffrn_reflns_limit_l_min -14
_diffrn_reflns_number 11671
_diffrn_reflns_theta_full 27.46
_diffrn_reflns_theta_max 27.46
_diffrn_reflns_theta_min 1.32
_diffrn_source 'fine-focus sealed tube'
_diffrn_source_type X-ray
_exptl_absorpt_coefficient_mu 1.414
_exptl_absorpt_correction_T_max 0.868
_exptl_absorpt_correction_T_min 0.719
_exptl_absorpt_correction_type multi-scan
_exptl_absorpt_process_details multi-scan
_exptl_crystal_colour colorless
_exptl_crystal_density_diffrn 1.068
_exptl_crystal_description rod
_exptl_crystal_F_000 948
_exptl_crystal_size_max 0.3
_exptl_crystal_size_mid 0.2
_exptl_crystal_size_min 0.1
_refine_diff_density_max 0.896
_refine_diff_density_min -0.594
_refine_diff_density_rms 0.264
_refine_ls_abs_structure_details 'Flack H D (1983), Acta Cryst. A39, 876-881'
_refine_ls_abs_structure_Flack 0.05(3)
_refine_ls_extinction_method none
_refine_ls_goodness_of_fit_ref 1.005
_refine_ls_hydrogen_treatment constr
_refine_ls_matrix_type full
_refine_ls_number_parameters 157
_refine_ls_number_reflns 4331
_refine_ls_number_restraints 1
_refine_ls_restrained_S_all 1.005
_refine_ls_R_factor_all 0.0915
_refine_ls_R_factor_gt 0.0642
_refine_ls_shift/su_max 0.001
_refine_ls_shift/su_mean 0.000
_refine_ls_structure_factor_coef Fsqd
_refine_ls_weighting_details 'calc w=1/[\s^2^(Fo^2^)+(0.0740P)^2^+0.0000P] where P=(Fo^2^+2Fc^2^)/3'
_refine_ls_weighting_scheme calc
_refine_ls_wR_factor_gt 0.1470
_refine_ls_wR_factor_ref 0.1665
_reflns_number_gt 3241
_reflns_number_total 4331
_reflns_threshold_expression >2sigma(I)
_cod_data_source_file ja2078637_si_002_5.cif
_cod_data_source_block 1'
_cod_database_code 4107069

loop_
_symmetry_equiv_pos_as_xyz
'x, y, z'
'x-y, x, z+1/6'
'-y, x-y, z+1/3'
'-x, -y, z+1/2'
'-x+y, -x, z+2/3'
'y, -x+y, z+5/6'

loop_
_atom_site_label
_atom_site_type_symbol
_atom_site_fract_x
_atom_site_fract_y
_atom_site_fract_z
_atom_site_U_iso_or_equiv
_atom_site_adp_type
_atom_site_occupancy
_atom_site_symmetry_multiplicity
_atom_site_calc_flag
_atom_site_refinement_flags
Zn1 Zn 0.54374(5) 0.47053(5) 0.36838(8) 0.0341(2) Uani 1 1 d .
Cl1 Cl 0.46003(19) 0.32803(15) 0.3602(3) 0.0897(8) Uani 1 1 d .
O1 O 0.5749(4) 0.4848(4) 0.1726(5) 0.0509(14) Uani 1 1 d .
O2 O 0.5168(3) 0.4891(3) 0.5651(4) 0.0389(11) Uani 1 1 d .
N1 N 0.6740(4) 0.5187(4) 0.4086(5) 0.0425(15) Uani 1 1 d .
N2 N 0.5064(3) 0.5652(3) 0.3497(5) 0.0313(12) Uani 1 1 d .
H1A H 0.4747 0.5539 0.2770 0.038 Uiso 1 1 calc R
C1 C 0.7220(5) 0.5051(6) 0.3250(8) 0.060(2) Uani 1 1 d .
H1 H 0.6977 0.4792 0.2474 0.072 Uiso 1 1 calc R
C5 C 0.7083(4) 0.5561(5) 0.5177(7) 0.0460(17) Uani 1 1 d .
H2 H 0.6747 0.5668 0.5746 0.055 Uiso 1 1 calc R
C4 C 0.7922(5) 0.5799(5) 0.5508(8) 0.054(2) Uani 1 1 d .
H3 H 0.8139 0.6051 0.6297 0.065 Uiso 1 1 calc R
C7 C 0.4501(4) 0.5612(5) 0.4591(7) 0.0360(15) Uani 1 1 d .
H4 H 0.4696 0.6214 0.4834 0.043 Uiso 1 1 calc R
C11 C 0.5333(4) 0.4817(4) 0.0751(6) 0.0325(15) Uani 1 1 d .
C8 C 0.3547(5) 0.5202(5) 0.4263(7) 0.0487(19) Uani 1 1 d .
H7 H 0.3248 0.5182 0.5057 0.058 Uiso 1 1 calc R
C10 C 0.3183(6) 0.4275(7) 0.3847(10) 0.077(3) Uani 1 1 d .
H8A H 0.3474 0.4259 0.3087 0.115 Uiso 1 1 calc R
H8B H 0.2573 0.4022 0.3680 0.115 Uiso 1 1 calc R
H8C H 0.3271 0.3954 0.4507 0.115 Uiso 1 1 calc R
C3 C 0.8451(5) 0.5665(5) 0.4667(7) 0.0448(18) Uani 1 1 d .
C6 C 0.5865(5) 0.6506(4) 0.3348(7) 0.0425(17) Uani 1 1 d .
H10A H 0.6225 0.6463 0.2689 0.051 Uiso 1 1 calc R
H10B H 0.6191 0.6658 0.4138 0.051 Uiso 1 1 calc R
C9 C 0.3353(6) 0.5752(7) 0.3323(9) 0.073(3) Uani 1 1 d .
H38A H 0.3647 0.6347 0.3598 0.109 Uiso 1 1 calc R
H38B H 0.2738 0.5536 0.3297 0.109 Uiso 1 1 calc R
H38C H 0.3553 0.5716 0.2490 0.109 Uiso 1 1 calc R
C2 C 0.8067(5) 0.5284(7) 0.3509(8) 0.066(3) Uani 1 1 d .
H41 H 0.8389 0.5186 0.2902 0.079 Uiso 1 1 calc R

loop_
_atom_site_aniso_label
_atom_site_aniso_U_11
_atom_site_aniso_U_22
_atom_site_aniso_U_33
_atom_site_aniso_U_23
_atom_site_aniso_U_13
_atom_site_aniso_U_12
Zn1 0.0461(5) 0.0479(5) 0.0274(3) 0.0018(4) 0.0016(4) 0.0378(4)
Cl1 0.129(2) 0.0558(13) 0.084(2) 0.0010(14) 0.0135(18) 0.0455(14)
O1 0.065(3) 0.093(4) 0.024(3) -0.007(3) -0.008(2) 0.061(3)
O2 0.053(3) 0.064(3) 0.024(3) 0.010(2) 0.005(2) 0.048(3)
N1 0.043(3) 0.078(4) 0.029(3) 0.001(3) -0.002(3) 0.046(3)
N2 0.050(3) 0.039(3) 0.018(3) 0.005(2) 0.001(2) 0.032(2)
C1 0.055(5) 0.102(7) 0.040(5) -0.009(4) -0.008(4) 0.053(5)
C5 0.047(4) 0.072(5) 0.034(4) -0.002(4) 0.005(4) 0.041(4)
C4 0.061(4) 0.078(5) 0.040(5) -0.009(4) -0.005(4) 0.047(4)
C7 0.046(4) 0.047(4) 0.033(4) -0.001(3) 0.003(3) 0.036(3)
C11 0.040(3) 0.044(4) 0.025(4) -0.002(3) 0.002(3) 0.029(3)
C8 0.039(4) 0.079(5) 0.039(4) 0.007(4) 0.002(3) 0.037(4)
C10 0.059(5) 0.094(7) 0.076(7) -0.004(6) -0.020(5) 0.036(5)
C3 0.040(4) 0.063(5) 0.040(4) 0.008(4) 0.001(3) 0.031(4)
C6 0.054(4) 0.050(4) 0.041(5) 0.001(3) 0.004(3) 0.039(4)
C9 0.063(5) 0.121(8) 0.063(6) 0.015(6) -0.007(5) 0.068(6)
C2 0.065(5) 0.142(8) 0.028(4) -0.005(5) 0.002(4) 0.080(6)

loop_
_atom_type_symbol
_atom_type_description
_atom_type_scat_dispersion_real
_atom_type_scat_dispersion_imag
_atom_type_scat_source
C C 0.0033 0.0016 'International Tables Vol C Tables 4.2.6.8 and 6.1.1.4'
Cl Cl 0.1484 0.1585 'International Tables Vol C Tables 4.2.6.8 and 6.1.1.4'
N N 0.0061 0.0033 'International Tables Vol C Tables 4.2.6.8 and 6.1.1.4'
O O 0.0106 0.0060 'International Tables Vol C Tables 4.2.6.8 and 6.1.1.4'
Zn Zn 0.2839 1.4301 'International Tables Vol C Tables 4.2.6.8 and 6.1.1.4'
H H 0.0000 0.0000 'International Tables Vol C Tables 4.2.6.8 and 6.1.1.4'

loop_
_geom_angle_atom_site_label_1
_geom_angle_atom_site_label_2
_geom_angle_atom_site_label_3
_geom_angle
_geom_angle_site_symmetry_1
_geom_angle_site_symmetry_3
N1 Zn1 N2 115.0(2) . .
N1 Zn1 O1 88.7(2) . .
N2 Zn1 O1 88.99(19) . .
N1 Zn1 O2 91.6(2) . .
N2 Zn1 O2 77.68(18) . .
O1 Zn1 O2 165.43(18) . .
N1 Zn1 Cl1 117.11(19) . .
N2 Zn1 Cl1 127.80(17) . .
O1 Zn1 Cl1 94.90(17) . .
O2 Zn1 Cl1 97.90(15) . .
C11 O1 Zn1 132.8(4) . .
C11 O2 Zn1 113.7(4) 4_665 .
C5 N1 C1 119.4(6) . .
C5 N1 Zn1 121.9(5) . .
C1 N1 Zn1 118.4(5) . .
C6 N2 C7 114.0(5) . .
C6 N2 Zn1 107.6(4) . .
C7 N2 Zn1 111.1(4) . .
C6 N2 H1A 108.0 . .
C7 N2 H1A 108.0 . .
Zn1 N2 H1A 108.0 . .
N1 C1 C2 121.4(7) . .
N1 C1 H1 119.3 . .
C2 C1 H1 119.3 . .
N1 C5 C4 122.3(7) . .
N1 C5 H2 118.8 . .
C4 C5 H2 118.8 . .
C5 C4 C3 120.4(7) . .
C5 C4 H3 119.8 . .
C3 C4 H3 119.8 . .
N2 C7 C8 114.1(6) . .
N2 C7 C11 109.9(5) . 4_665
C8 C7 C11 112.8(6) . 4_665
N2 C7 H4 106.5 . .
C8 C7 H4 106.5 . .
C11 C7 H4 106.5 4_665 .
O2 C11 O1 125.9(6) 4_664 .
O2 C11 C7 119.7(6) 4_664 4_664
O1 C11 C7 114.4(5) . 4_664
C10 C8 C7 111.0(6) . .
C10 C8 C9 113.4(7) . .
C7 C8 C9 113.1(7) . .
C10 C8 H7 106.3 . .
C7 C8 H7 106.3 . .
C9 C8 H7 106.3 . .
C8 C10 H8A 109.5 . .
C8 C10 H8B 109.5 . .
H8A C10 H8B 109.5 . .
C8 C10 H8C 109.5 . .
H8A C10 H8C 109.5 . .
H8B C10 H8C 109.5 . .
C2 C3 C4 115.4(6) . .
C2 C3 C6 122.0(6) . 2_655
C4 C3 C6 122.5(7) . 2_655
N2 C6 C3 111.8(5) . 6_564
N2 C6 H10A 109.3 . .
C3 C6 H10A 109.3 6_564 .
N2 C6 H10B 109.3 . .
C3 C6 H10B 109.3 6_564 .
H10A C6 H10B 107.9 . .
C8 C9 H38A 109.5 . .
C8 C9 H38B 109.5 . .
H38A C9 H38B 109.5 . .
C8 C9 H38C 109.5 . .
H38A C9 H38C 109.5 . .
H38B C9 H38C 109.5 . .
C1 C2 C3 121.0(7) . .
C1 C2 H41 119.5 . .
C3 C2 H41 119.5 . .

loop_
_geom_bond_atom_site_label_1
_geom_bond_atom_site_label_2
_geom_bond_distance
_geom_bond_site_symmetry_2
Zn1 N1 2.070(5) .
Zn1 N2 2.104(4) .
Zn1 O1 2.113(5) .
Zn1 O2 2.184(4) .
Zn1 Cl1 2.205(3) .
O1 C11 1.249(8) .
O2 C11 1.237(7) 4_665
N1 C5 1.312(10) .
N1 C1 1.328(9) .
N2 C6 1.481(9) .
N2 C7 1.502(8) .
N2 H1A 0.9100 .
C1 C2 1.374(11) .
C1 H1 0.9300 .
C5 C4 1.376(10) .
C5 H2 0.9300 .
C4 C3 1.394(10) .
C4 H3 0.9300 .
C7 C8 1.513(9) .
C7 C11 1.543(9) 4_665
C7 H4 0.9800 .
C11 O2 1.237(7) 4_664
C11 C7 1.543(9) 4_664
C8 C10 1.502(12) .
C8 C9 1.545(10) .
C8 H7 0.9800 .
C10 H8A 0.9600 .
C10 H8B 0.9600 .
C10 H8C 0.9600 .
C3 C2 1.394(11) .
C3 C6 1.514(9) 2_655
C6 C3 1.514(9) 6_564
C6 H10A 0.9700 .
C6 H10B 0.9700 .
C9 H38A 0.9600 .
C9 H38B 0.9600 .
C9 H38C 0.9600 .
C2 H41 0.9300 .

loop_
_geom_torsion_atom_site_label_1
_geom_torsion_atom_site_label_2
_geom_torsion_atom_site_label_3
_geom_torsion_atom_site_label_4
_geom_torsion
_geom_torsion_site_symmetry_1
_geom_torsion_site_symmetry_4
N1 Zn1 O1 C11 -167.5(6) . .
N2 Zn1 O1 C11 -52.5(6) . .
O2 Zn1 O1 C11 -76.1(11) . .
Cl1 Zn1 O1 C11 75.4(6) . .
N1 Zn1 O2 C11 138.6(5) . 4_665
N2 Zn1 O2 C11 23.4(4) . 4_665
O1 Zn1 O2 C11 47.5(10) . 4_665
Cl1 Zn1 O2 C11 -103.7(4) . 4_665
N2 Zn1 N1 C5 67.6(7) . .
O1 Zn1 N1 C5 155.9(6) . .
O2 Zn1 N1 C5 -9.6(6) . .
Cl1 Zn1 N1 C5 -109.3(6) . .
N2 Zn1 N1 C1 -117.8(6) . .
O1 Zn1 N1 C1 -29.5(6) . .
O2 Zn1 N1 C1 165.1(6) . .
Cl1 Zn1 N1 C1 65.3(6) . .
N1 Zn1 N2 C6 15.2(5) . .
O1 Zn1 N2 C6 -72.9(4) . .
O2 Zn1 N2 C6 101.2(4) . .
Cl1 Zn1 N2 C6 -168.3(4) . .
N1 Zn1 N2 C7 -110.2(4) . .
O1 Zn1 N2 C7 161.7(4) . .
O2 Zn1 N2 C7 -24.2(4) . .
Cl1 Zn1 N2 C7 66.3(5) . .
C5 N1 C1 C2 0.7(13) . .
Zn1 N1 C1 C2 -174.1(7) . .
C1 N1 C5 C4 -1.7(12) . .
Zn1 N1 C5 C4 172.9(6) . .
N1 C5 C4 C3 1.3(12) . .
C6 N2 C7 C8 133.6(6) . .
Zn1 N2 C7 C8 -104.7(5) . .
C6 N2 C7 C11 -98.5(6) . 4_665
Zn1 N2 C7 C11 23.2(7) . 4_665
Zn1 O1 C11 O2 38.5(10) . 4_664
Zn1 O1 C11 C7 -142.9(5) . 4_664
N2 C7 C8 C10 61.6(9) . .
C11 C7 C8 C10 -64.8(8) 4_665 .
N2 C7 C8 C9 -67.1(8) . .
C11 C7 C8 C9 166.5(6) 4_665 .
C5 C4 C3 C2 0.1(12) . .
C5 C4 C3 C6 -176.2(8) . 2_655
C7 N2 C6 C3 -65.3(7) . 6_564
Zn1 N2 C6 C3 171.1(5) . 6_564
N1 C1 C2 C3 0.7(14) . .
C4 C3 C2 C1 -1.0(13) . .
C6 C3 C2 C1 175.3(8) 2_655 .
